data_7211150
loop_
_publ_author_name
'Fu, Ruibiao'
'Hu, Shengmin'
'Wu, Xintao'

_publ_section_title
;
 Two new molecular zinc phosphonates with bright luminescence for sensing
 UV radiation
;
_journal_issue 44
_journal_name_full CrystEngComm
_journal_page_first 8937
_journal_paper_doi 10.1039/c3ce41298a
_journal_volume 15
_journal_year 2013
_chemical_formula_sum 'C96 H150 N14 O48 P6 Zn9'
_chemical_formula_weight 3042.45
_chemical_name_systematic
; 
 ? 
;
_space_group_IT_number 14
_symmetry_cell_setting monoclinic
_symmetry_space_group_name_Hall '-P 2yn'
_symmetry_space_group_name_H-M 'P 1 21/n 1'
_atom_sites_solution_hydrogens geom
_atom_sites_solution_primary direct
_atom_sites_solution_secondary difmap
_audit_creation_method SHELXL-97
_cell_angle_alpha 90.00
_cell_angle_beta 106.024(6)
_cell_angle_gamma 90.00
_cell_formula_units_Z 2
_cell_length_a 15.827(6)
_cell_length_b 22.632(8)
_cell_length_c 18.636(6)
_cell_measurement_reflns_used 17932
_cell_measurement_temperature 293(2)
_cell_measurement_theta_max 27.5515
_cell_measurement_theta_min 2.6045
_cell_volume 6416(4)
_computing_cell_refinement 'CrystalClear (Rigaku Inc., 2008)'
_computing_data_collection 'CrystalClear (Rigaku Inc., 2008)'
_computing_data_reduction 'CrystalClear (Rigaku Inc., 2008)'
_computing_structure_refinement 'SHELXL-97 (Sheldrick, 1997)'
_computing_structure_solution 'SHELXS-97 (Sheldrick, 1990)'
_diffrn_ambient_temperature 293(2)
_diffrn_measured_fraction_theta_full 0.992
_diffrn_measured_fraction_theta_max 0.992
_diffrn_measurement_device_type 'Saturn724+ (2x2 bin mode)'
_diffrn_radiation_monochromator graphite
_diffrn_radiation_source 'fine-focus sealed tube'
_diffrn_radiation_type MoK\a
_diffrn_radiation_wavelength 0.71073
_diffrn_reflns_av_R_equivalents 0.0641
_diffrn_reflns_av_sigmaI/netI 0.0636
_diffrn_reflns_limit_h_max 20
_diffrn_reflns_limit_h_min -20
_diffrn_reflns_limit_k_max 29
_diffrn_reflns_limit_k_min -29
_diffrn_reflns_limit_l_max 23
_diffrn_reflns_limit_l_min -24
_diffrn_reflns_number 50612
_diffrn_reflns_theta_full 27.45
_diffrn_reflns_theta_max 27.45
_diffrn_reflns_theta_min 2.45
_exptl_absorpt_coefficient_mu 1.815
_exptl_absorpt_correction_T_max 1.0000
_exptl_absorpt_correction_T_min 0.7492
_exptl_absorpt_correction_type multi-scan
_exptl_absorpt_process_details 'CrystalClear (Rigaku Inc., 2008)'
_exptl_crystal_colour colorless
_exptl_crystal_density_diffrn 1.575
_exptl_crystal_density_method 'not measured'
_exptl_crystal_description prism
_exptl_crystal_F_000 3136
_exptl_crystal_size_max 0.3000
_exptl_crystal_size_mid 0.2000
_exptl_crystal_size_min 0.2000
_refine_diff_density_max 0.848
_refine_diff_density_min -0.755
_refine_diff_density_rms 0.095
_refine_ls_extinction_method none
_refine_ls_goodness_of_fit_ref 1.204
_refine_ls_hydrogen_treatment constr
_refine_ls_matrix_type full
_refine_ls_number_parameters 896
_refine_ls_number_reflns 14561
_refine_ls_number_restraints 248
_refine_ls_restrained_S_all 1.211
_refine_ls_R_factor_all 0.1048
_refine_ls_R_factor_gt 0.0859
_refine_ls_shift/su_max 0.004
_refine_ls_shift/su_mean 0.000
_refine_ls_structure_factor_coef Fsqd
_refine_ls_weighting_details 'calc w=1/[\s^2^(Fo^2^)+(0.0731P)^2^+10.8100P] where P=(Fo^2^+2Fc^2^)/3'
_refine_ls_weighting_scheme calc
_refine_ls_wR_factor_gt 0.1974
_refine_ls_wR_factor_ref 0.2085
_reflns_number_gt 12053
_reflns_number_total 14561
_reflns_threshold_expression >2sigma(I)
_cod_data_source_file c3ce41298a.txt
_cod_data_source_block f1
_cod_depositor_comments
;
The following automatic conversions were performed:

'_exptl_absorpt_correction_type' value 'Multi-scan' changed to
'multi-scan' according to
/home/saulius/struct/CIF-dictionaries/cif_core.dic dictionary named
'cif_core.dic' version 2.4.2 from 2011-04-26.

Automatic conversion script
Id: cif_fix_values 1891 2012-01-12 08:04:46Z andrius 
;
_cod_original_sg_symbol_H-M P2(1)/n
_cod_database_code 7211150

loop_
_symmetry_equiv_pos_as_xyz
'x, y, z'
'-x+1/2, y+1/2, -z+1/2'
'-x, -y, -z'
'x-1/2, -y-1/2, z-1/2'

loop_
_atom_site_label
_atom_site_type_symbol
_atom_site_fract_x
_atom_site_fract_y
_atom_site_fract_z
_atom_site_U_iso_or_equiv
_atom_site_adp_type
_atom_site_occupancy
_atom_site_symmetry_multiplicity
_atom_site_calc_flag
_atom_site_refinement_flags
_atom_site_disorder_assembly
_atom_site_disorder_group
Zn1 Zn 0.0000 0.5000 0.5000 0.0373(2) Uani 1 2 d S . .
Zn2 Zn 0.21595(4) 0.55871(3) 0.58943(4) 0.04451(18) Uani 1 1 d . . .
Zn3 Zn 0.05736(5) 0.58588(3) 0.35594(4) 0.04600(18) Uani 1 1 d . . .
Zn4 Zn 0.15070(5) 0.37163(3) 0.53040(4) 0.04707(19) Uani 1 1 d . . .
Zn5 Zn 0.41543(8) 0.73391(5) 0.66747(7) 0.0976(4) Uani 1 1 d D . .
P1 P -0.05494(10) 0.36094(6) 0.49293(9) 0.0416(3) Uani 1 1 d . . .
P2 P 0.13629(10) 0.45525(7) 0.65761(8) 0.0437(3) Uani 1 1 d . . .
P3 P 0.17979(10) 0.48664(6) 0.44523(9) 0.0426(3) Uani 1 1 d . . .
O1 O 0.0154(2) 0.40797(15) 0.4954(2) 0.0418(9) Uani 1 1 d . . .
O2 O -0.1402(3) 0.37107(17) 0.4324(3) 0.0543(11) Uani 1 1 d . . .
O3 O -0.0691(3) 0.35126(17) 0.5696(2) 0.0498(10) Uani 1 1 d . . .
O4 O 0.2560(3) 0.3148(2) 0.5426(3) 0.0682(13) Uani 1 1 d . . .
O5 O 0.2927(4) 0.2323(3) 0.4943(4) 0.097(2) Uani 1 1 d . . .
O6 O 0.1100(3) 0.50176(16) 0.5951(2) 0.0432(9) Uani 1 1 d . . .
O7 O 0.0634(3) 0.44195(19) 0.6933(2) 0.0541(10) Uani 1 1 d . . .
O8 O 0.1749(3) 0.39972(18) 0.6332(2) 0.0540(10) Uani 1 1 d . . .
O9 O 0.3273(3) 0.6147(2) 0.6212(3) 0.0571(11) Uani 1 1 d . B .
O10 O 0.3969(4) 0.6640(2) 0.7234(3) 0.0860(18) Uani 1 1 d . B .
O11 O 0.0874(2) 0.51360(16) 0.4318(2) 0.0421(8) Uani 1 1 d . . .
O12 O 0.2464(3) 0.5171(2) 0.5097(2) 0.0566(11) Uani 1 1 d . . .
O13 O 0.1804(3) 0.41977(17) 0.4526(2) 0.0525(10) Uani 1 1 d . . .
O14 O 0.0541(4) 0.6382(2) 0.2635(3) 0.0700(13) Uani 1 1 d . A .
O15 O 0.0929(6) 0.6382(3) 0.1583(4) 0.119(2) Uani 1 1 d U A .
O16 O 0.7837(8) 0.2196(6) 0.2190(6) 0.210(5) Uani 1 1 d . . .
O17 O 0.8250(8) 0.3829(4) 0.9485(5) 0.165(4) Uani 1 1 d . . .
O18 O 0.8494(9) 0.3300(7) 0.2766(7) 0.255(7) Uani 1 1 d . . .
O19 O 1.1561(12) 0.3505(7) 0.3235(9) 0.264(7) Uani 1 1 d U . .
O20 O 0.9612(10) 0.4904(7) 0.1857(8) 0.228(6) Uani 1 1 d U . .
O21 O 0.5558(12) 0.8101(9) 0.4031(11) 0.357(12) Uani 1 1 d . . .
O22 O 0.9881(15) 0.4017(8) 0.3081(9) 0.311(10) Uani 1 1 d . . .
O23 O -0.170(3) 0.649(2) -0.172(2) 0.65(3) Uiso 1 1 d . . .
O24 O 0.9003(19) 0.4813(14) 1.0192(17) 0.467(16) Uiso 1 1 d . . .
N1 N 0.0856(3) 0.2866(2) 0.5099(3) 0.0458(11) Uani 1 1 d . . .
N2 N 0.2861(3) 0.5224(2) 0.6954(3) 0.0478(11) Uani 1 1 d . . .
N3 N 0.1821(4) 0.5640(2) 0.3349(3) 0.0526(13) Uani 1 1 d D . .
C1 C -0.0079(4) 0.2950(2) 0.4640(3) 0.0458(13) Uani 1 1 d . . .
H1 H -0.0425 0.2608 0.4698 0.055 Uiso 1 1 calc R . .
H2 H -0.0098 0.2983 0.4117 0.055 Uiso 1 1 calc R . .
C2 C 0.1401(4) 0.2551(3) 0.4689(3) 0.0505(14) Uani 1 1 d . . .
H3 H 0.1237 0.2677 0.4172 0.061 Uiso 1 1 calc R . .
H4 H 0.1297 0.2129 0.4700 0.061 Uiso 1 1 calc R . .
C3 C 0.2374(5) 0.2681(3) 0.5046(4) 0.0630(18) Uani 1 1 d . . .
C4 C 0.0907(4) 0.2586(3) 0.5843(3) 0.0489(14) Uani 1 1 d . . .
H5 H 0.0633 0.2850 0.6121 0.059 Uiso 1 1 calc R . .
H6 H 0.1522 0.2551 0.6119 0.059 Uiso 1 1 calc R . .
C5 C 0.0480(4) 0.1978(3) 0.5817(4) 0.0556(16) Uani 1 1 d . . .
C6 C -0.0399(5) 0.1960(4) 0.5829(5) 0.076(2) Uani 1 1 d . . .
H7 H -0.0690 0.2311 0.5863 0.091 Uiso 1 1 calc R . .
C7 C -0.0853(6) 0.1419(5) 0.5789(5) 0.096(3) Uani 1 1 d . . .
H8 H -0.1436 0.1418 0.5800 0.115 Uiso 1 1 calc R . .
C8 C -0.0460(6) 0.0920(4) 0.5736(5) 0.092(3) Uani 1 1 d . . .
H9 H -0.0776 0.0569 0.5699 0.110 Uiso 1 1 calc R . .
C9 C 0.0433(6) 0.0898(3) 0.5732(4) 0.072(2) Uani 1 1 d . . .
C10 C 0.0848(8) 0.0364(4) 0.5701(5) 0.091(3) Uani 1 1 d . . .
H10 H 0.0527 0.0015 0.5657 0.110 Uiso 1 1 calc R . .
C11 C 0.1715(9) 0.0342(4) 0.5735(5) 0.099(3) Uani 1 1 d . . .
H11 H 0.1980 -0.0021 0.5706 0.119 Uiso 1 1 calc R . .
C12 C 0.2224(7) 0.0870(4) 0.5813(5) 0.084(2) Uani 1 1 d . . .
H12 H 0.2821 0.0855 0.5846 0.101 Uiso 1 1 calc R . .
C13 C 0.1819(5) 0.1399(3) 0.5838(4) 0.0657(19) Uani 1 1 d . . .
H13 H 0.2148 0.1745 0.5887 0.079 Uiso 1 1 calc R . .
C14 C 0.0924(5) 0.1437(3) 0.5793(4) 0.0580(16) Uani 1 1 d . . .
C15 C 0.2224(4) 0.4925(3) 0.7294(3) 0.0463(13) Uani 1 1 d . . .
H14 H 0.1959 0.5216 0.7548 0.056 Uiso 1 1 calc R . .
H15 H 0.2532 0.4639 0.7660 0.056 Uiso 1 1 calc R . .
C16 C 0.3298(4) 0.5735(3) 0.7390(4) 0.0516(14) Uani 1 1 d . B .
H16 H 0.3828 0.5603 0.7755 0.062 Uiso 1 1 calc R . .
H17 H 0.2912 0.5904 0.7659 0.062 Uiso 1 1 calc R . .
C17 C 0.3536(4) 0.6205(3) 0.6905(4) 0.0575(16) Uani 1 1 d . . .
C18 C 0.3521(4) 0.4795(3) 0.6785(4) 0.0549(15) Uani 1 1 d . . .
H18 H 0.3200 0.4458 0.6524 0.066 Uiso 1 1 calc R . .
H19 H 0.3804 0.4988 0.6448 0.066 Uiso 1 1 calc R . .
C19 C 0.4229(5) 0.4570(3) 0.7453(4) 0.0614(17) Uani 1 1 d . . .
C20 C 0.4060(6) 0.4103(3) 0.7862(5) 0.080(2) Uani 1 1 d . . .
H20 H 0.3507 0.3928 0.7719 0.096 Uiso 1 1 calc R . .
C21 C 0.4695(8) 0.3878(4) 0.8496(6) 0.104(3) Uani 1 1 d . . .
H21 H 0.4551 0.3571 0.8773 0.125 Uiso 1 1 calc R . .
C22 C 0.5515(8) 0.4113(4) 0.8696(6) 0.095(3) Uani 1 1 d . . .
H22 H 0.5930 0.3969 0.9115 0.114 Uiso 1 1 calc R . .
C23 C 0.5743(5) 0.4566(4) 0.8287(5) 0.077(2) Uani 1 1 d . . .
C24 C 0.6602(6) 0.4811(5) 0.8470(6) 0.103(4) Uani 1 1 d . . .
H23 H 0.7030 0.4655 0.8872 0.124 Uiso 1 1 calc R . .
C25 C 0.6823(6) 0.5267(6) 0.8076(7) 0.108(4) Uani 1 1 d . . .
H24 H 0.7389 0.5422 0.8221 0.130 Uiso 1 1 calc R . .
C26 C 0.6214(6) 0.5495(4) 0.7470(6) 0.093(3) Uani 1 1 d . . .
H25 H 0.6371 0.5799 0.7196 0.111 Uiso 1 1 calc R . .
C27 C 0.5369(5) 0.5277(4) 0.7266(5) 0.074(2) Uani 1 1 d . . .
H26 H 0.4963 0.5445 0.6859 0.089 Uiso 1 1 calc R . .
C28 C 0.5093(4) 0.4810(3) 0.7649(4) 0.0625(18) Uani 1 1 d . . .
C29 C 0.2103(4) 0.5039(3) 0.3605(4) 0.0492(14) Uani 1 1 d . A .
H27 H 0.2736 0.5007 0.3700 0.059 Uiso 1 1 calc R . .
H28 H 0.1831 0.4757 0.3219 0.059 Uiso 1 1 calc R . .
C30 C 0.1664(6) 0.5711(3) 0.2532(4) 0.074(2) Uani 1 1 d . A .
H29 H 0.1449 0.5341 0.2285 0.089 Uiso 1 1 calc R . .
H30 H 0.2213 0.5806 0.2423 0.089 Uiso 1 1 calc R . .
C31 C 0.1002(7) 0.6193(4) 0.2233(5) 0.080(2) Uani 1 1 d . . .
C32 C 0.2485(5) 0.6055(4) 0.3834(6) 0.050(3) Uani 0.620(10) 1 d PD A 1
H32A H 0.2446 0.5992 0.4339 0.060 Uiso 0.620(10) 1 calc PR A 1
H32B H 0.2259 0.6450 0.3695 0.060 Uiso 0.620(10) 1 calc PR A 1
C33 C 0.3471(4) 0.6088(3) 0.3897(4) 0.061(3) Uani 0.620(10) 1 d PGD A 1
C34 C 0.4022(6) 0.5750(4) 0.4457(5) 0.052(4) Uani 0.620(10) 1 d PG A 1
H34A H 0.3784 0.5504 0.4751 0.062 Uiso 0.620(10) 1 calc PR A 1
C35 C 0.4928(6) 0.5781(5) 0.4579(6) 0.100(6) Uani 0.620(10) 1 d PGD A 1
H35A H 0.5296 0.5555 0.4955 0.120 Uiso 0.620(10) 1 calc PR A 1
C36 C 0.5283(4) 0.6149(5) 0.4141(7) 0.098(8) Uani 0.620(10) 1 d PG A 1
H36A H 0.5889 0.6170 0.4223 0.118 Uiso 0.620(10) 1 calc PR A 1
C37 C 0.4732(6) 0.6487(4) 0.3580(5) 0.066(4) Uani 0.620(10) 1 d PGD A 1
C42 C 0.3826(5) 0.6456(3) 0.3458(4) 0.071(4) Uani 0.620(10) 1 d PGD A 1
C38 C 0.5114(9) 0.6844(5) 0.3150(7) 0.109(6) Uani 0.620(10) 1 d PD A 1
H38A H 0.5722 0.6848 0.3237 0.131 Uiso 0.620(10) 1 calc PR A 1
C39 C 0.4596(10) 0.7191(5) 0.2595(7) 0.136(8) Uani 0.620(10) 1 d PD A 1
H39A H 0.4846 0.7433 0.2306 0.163 Uiso 0.620(10) 1 calc PR A 1
C40 C 0.3694(10) 0.7172(5) 0.2476(7) 0.110(7) Uani 0.620(10) 1 d PD A 1
H40A H 0.3338 0.7405 0.2102 0.132 Uiso 0.620(10) 1 calc PR A 1
C41 C 0.3308(9) 0.6817(4) 0.2899(6) 0.085(5) Uani 0.620(10) 1 d PD A 1
H41A H 0.2700 0.6819 0.2812 0.102 Uiso 0.620(10) 1 calc PR A 1
C32A C 0.2296(10) 0.6191(6) 0.3663(12) 0.050(3) Uani 0.38 1 d PDU A 2
H32C H 0.2439 0.6167 0.4203 0.060 Uiso 0.380(10) 1 calc PR A 2
H32D H 0.1896 0.6521 0.3509 0.060 Uiso 0.380(10) 1 calc PR A 2
C33A C 0.3133(7) 0.6330(5) 0.3455(7) 0.062(5) Uani 0.380(10) 1 d PGD A 2
C34A C 0.3028(9) 0.6658(6) 0.2805(8) 0.071(7) Uani 0.380(10) 1 d PG A 2
H34B H 0.2467 0.6761 0.2518 0.085 Uiso 0.380(10) 1 calc PR A 2
C35A C 0.3760(12) 0.6832(7) 0.2584(8) 0.104(11) Uani 0.380(10) 1 d PGD A 2
H35B H 0.3690 0.7051 0.2149 0.125 Uiso 0.380(10) 1 calc PR A 2
C36A C 0.4598(10) 0.6678(7) 0.3012(10) 0.090(9) Uani 0.380(10) 1 d PG A 2
H36B H 0.5088 0.6794 0.2864 0.107 Uiso 0.380(10) 1 calc PR A 2
C37A C 0.4703(6) 0.6350(6) 0.3662(9) 0.106(15) Uani 0.380(10) 1 d PGD A 2
C42A C 0.3971(8) 0.6177(4) 0.3883(6) 0.064(6) Uani 0.380(10) 1 d PGD A 2
C38A C 0.5539(10) 0.6197(8) 0.4079(11) 0.083(10) Uani 0.380(10) 1 d PD A 2
H38B H 0.6023 0.6309 0.3920 0.100 Uiso 0.380(10) 1 calc PR A 2
C39A C 0.5658(11) 0.5879(8) 0.4727(11) 0.116(12) Uani 0.380(10) 1 d PD A 2
H39B H 0.6222 0.5778 0.5008 0.139 Uiso 0.380(10) 1 calc PR A 2
C40A C 0.4939(12) 0.5709(8) 0.4960(11) 0.118(15) Uani 0.380(10) 1 d PD A 2
H40B H 0.5015 0.5493 0.5397 0.142 Uiso 0.380(10) 1 calc PR A 2
C41A C 0.4107(12) 0.5863(6) 0.4540(8) 0.096(13) Uani 0.380(10) 1 d PD A 2
H41B H 0.3625 0.5753 0.4704 0.116 Uiso 0.380(10) 1 calc PR A 2
N4 N 0.3740(7) 0.8090(4) 0.7122(5) 0.125(3) Uani 1 1 d DU B .
H4A H 0.3505 0.7989 0.7493 0.151 Uiso 1 1 calc R . .
H4B H 0.4200 0.8331 0.7311 0.151 Uiso 1 1 calc R . .
C43 C 0.3079(8) 0.8394(5) 0.6526(7) 0.143(4) Uani 1 1 d DU . .
H43A H 0.3372 0.8597 0.6203 0.172 Uiso 1 1 calc R B .
H43B H 0.2783 0.8689 0.6747 0.172 Uiso 1 1 calc R . .
C44 C 0.2409(7) 0.7973(4) 0.6067(7) 0.129(4) Uani 1 1 d DU B .
H44A H 0.2081 0.8167 0.5618 0.155 Uiso 1 1 d R . .
H44B H 0.2006 0.7859 0.6343 0.155 Uiso 1 1 d R . .
N5 N 0.2828(6) 0.7448(3) 0.5867(4) 0.100(3) Uani 0.467(11) 1 d PDU B 1
H5A H 0.2488 0.7119 0.5835 0.120 Uiso 0.467(11) 1 calc PR B 1
C45 C 0.3107(18) 0.7548(13) 0.5187(11) 0.115(5) Uani 0.467(11) 1 d PDU B 1
H45A H 0.3161 0.7969 0.5117 0.137 Uiso 0.467(11) 1 calc PR B 1
H45B H 0.2657 0.7398 0.4760 0.137 Uiso 0.467(11) 1 calc PR B 1
C46 C 0.3981(16) 0.7249(15) 0.5215(16) 0.120(6) Uani 0.467(11) 1 d PDU B 1
H46A H 0.3889 0.6825 0.5196 0.144 Uiso 0.467(11) 1 calc PR B 1
H46B H 0.4145 0.7360 0.4769 0.144 Uiso 0.467(11) 1 calc PR B 1
N6 N 0.4723(15) 0.7382(10) 0.5863(12) 0.120(5) Uani 0.467(11) 1 d PDU B 1
H6A H 0.4890 0.7763 0.5824 0.144 Uiso 0.467(11) 1 calc PR B 1
C47 C 0.5516(13) 0.7003(14) 0.6000(13) 0.124(6) Uani 0.467(11) 1 d PDU B 1
H47A H 0.5868 0.7094 0.5663 0.149 Uiso 0.467(11) 1 calc PR B 1
H47B H 0.5369 0.6586 0.5966 0.149 Uiso 0.467(11) 1 calc PR B 1
C48 C 0.5969(17) 0.7190(14) 0.6801(13) 0.112(6) Uani 0.467(11) 1 d PDU B 1
H48A H 0.6433 0.6905 0.6995 0.134 Uiso 0.467(11) 1 calc PR B 1
H48B H 0.6257 0.7564 0.6767 0.134 Uiso 0.467(11) 1 calc PR B 1
N7 N 0.5509(14) 0.7266(9) 0.7379(13) 0.113(6) Uani 0.467(11) 1 d PDU B 1
H7A H 0.5684 0.7596 0.7650 0.135 Uiso 0.467(11) 1 calc PR B 1
H7B H 0.5582 0.6951 0.7685 0.135 Uiso 0.467(11) 1 calc PR B 1
N5A N 0.2828(6) 0.7448(3) 0.5867(4) 0.100(3) Uani 0.53 1 d PDU B 2
H5AA H 0.2509 0.7144 0.5977 0.120 Uiso 0.533(11) 1 calc PR B 2
C45A C 0.2764(15) 0.7363(12) 0.5072(9) 0.116(5) Uani 0.533(11) 1 d PDU B 2
H45C H 0.2319 0.7620 0.4766 0.139 Uiso 0.533(11) 1 calc PR B 2
H45D H 0.2612 0.6957 0.4926 0.139 Uiso 0.533(11) 1 calc PR B 2
C46A C 0.3670(13) 0.7515(12) 0.4980(13) 0.121(6) Uani 0.533(11) 1 d PDU B 2
H46C H 0.3684 0.7422 0.4476 0.145 Uiso 0.533(11) 1 calc PR B 2
H46D H 0.3776 0.7935 0.5059 0.145 Uiso 0.533(11) 1 calc PR B 2
N6A N 0.4365(13) 0.7184(10) 0.5513(12) 0.115(5) Uani 0.533(11) 1 d PDU B 2
H6AA H 0.4276 0.6793 0.5404 0.138 Uiso 0.533(11) 1 calc PR B 2
C47A C 0.5258(13) 0.7317(11) 0.5540(12) 0.121(5) Uani 0.533(11) 1 d PDU B 2
H47C H 0.5332 0.7739 0.5489 0.145 Uiso 0.533(11) 1 calc PR B 2
H47D H 0.5424 0.7117 0.5139 0.145 Uiso 0.533(11) 1 calc PR B 2
C48A C 0.5825(16) 0.7102(12) 0.6299(12) 0.120(6) Uani 0.533(11) 1 d PDU B 2
H48C H 0.5818 0.6673 0.6302 0.144 Uiso 0.533(11) 1 calc PR B 2
H48D H 0.6427 0.7226 0.6358 0.144 Uiso 0.533(11) 1 calc PR B 2
N7A N 0.5551(15) 0.7312(11) 0.6936(12) 0.117(7) Uani 0.533(11) 1 d PDU B 2
H7C H 0.5770 0.7676 0.7063 0.140 Uiso 0.533(11) 1 calc PR B 2
H7D H 0.5763 0.7071 0.7328 0.140 Uiso 0.533(11) 1 calc PR B 2

loop_
_atom_site_aniso_label
_atom_site_aniso_U_11
_atom_site_aniso_U_22
_atom_site_aniso_U_33
_atom_site_aniso_U_23
_atom_site_aniso_U_13
_atom_site_aniso_U_12
Zn1 0.0399(5) 0.0338(4) 0.0388(5) -0.0005(3) 0.0116(4) -0.0052(3)
Zn2 0.0428(4) 0.0439(4) 0.0440(4) -0.0013(3) 0.0073(3) -0.0062(3)
Zn3 0.0516(4) 0.0435(4) 0.0469(4) 0.0043(3) 0.0204(3) -0.0031(3)
Zn4 0.0491(4) 0.0371(3) 0.0548(4) -0.0002(3) 0.0140(3) -0.0045(3)
Zn5 0.0922(8) 0.0712(6) 0.1177(9) 0.0178(6) 0.0091(7) -0.0196(5)
P1 0.0430(7) 0.0333(7) 0.0487(9) -0.0011(6) 0.0132(6) -0.0054(5)
P2 0.0466(8) 0.0425(7) 0.0388(8) 0.0024(6) 0.0067(6) -0.0064(6)
P3 0.0418(7) 0.0423(7) 0.0468(9) -0.0017(6) 0.0170(6) -0.0033(6)
O1 0.044(2) 0.0303(17) 0.052(2) -0.0004(16) 0.0148(17) -0.0052(15)
O2 0.048(2) 0.042(2) 0.067(3) -0.0022(19) 0.007(2) -0.0049(18)
O3 0.060(2) 0.042(2) 0.055(3) 0.0013(18) 0.029(2) -0.0028(18)
O4 0.050(3) 0.048(3) 0.105(4) 0.003(3) 0.019(3) 0.000(2)
O5 0.065(3) 0.077(4) 0.162(6) -0.013(4) 0.055(4) 0.009(3)
O6 0.046(2) 0.039(2) 0.040(2) 0.0033(16) 0.0057(17) -0.0081(16)
O7 0.053(2) 0.065(3) 0.045(2) 0.008(2) 0.0144(19) -0.012(2)
O8 0.060(3) 0.043(2) 0.051(3) -0.0016(18) 0.003(2) 0.0006(19)
O9 0.052(2) 0.057(3) 0.059(3) -0.001(2) 0.009(2) -0.014(2)
O10 0.102(4) 0.060(3) 0.075(4) 0.000(3) -0.012(3) -0.036(3)
O11 0.042(2) 0.043(2) 0.044(2) 0.0035(16) 0.0158(17) 0.0003(16)
O12 0.045(2) 0.072(3) 0.054(3) -0.011(2) 0.017(2) -0.011(2)
O13 0.059(3) 0.041(2) 0.064(3) 0.0042(19) 0.027(2) 0.0046(18)
O14 0.085(4) 0.066(3) 0.070(3) 0.023(2) 0.041(3) 0.009(3)
O15 0.177(6) 0.108(5) 0.097(4) 0.039(4) 0.078(4) 0.039(4)
O16 0.178(11) 0.249(14) 0.174(10) 0.003(9) 0.003(8) 0.055(10)
O17 0.260(12) 0.115(6) 0.163(8) 0.022(6) 0.133(8) 0.036(7)
O18 0.225(14) 0.298(18) 0.187(12) -0.032(11) -0.034(10) 0.081(13)
O19 0.322(11) 0.223(10) 0.245(10) -0.009(8) 0.077(8) -0.003(8)
O20 0.238(9) 0.244(9) 0.221(9) -0.056(7) 0.093(7) -0.032(7)
O21 0.274(19) 0.31(2) 0.36(2) 0.024(19) -0.129(16) -0.009(16)
O22 0.47(3) 0.242(17) 0.235(16) -0.038(13) 0.127(18) -0.082(18)
N1 0.052(3) 0.036(2) 0.051(3) 0.000(2) 0.016(2) -0.001(2)
N2 0.046(3) 0.042(3) 0.053(3) -0.005(2) 0.009(2) -0.004(2)
N3 0.070(3) 0.042(3) 0.058(3) 0.000(2) 0.038(3) -0.008(2)
C1 0.051(3) 0.039(3) 0.044(3) 0.001(2) 0.008(3) -0.005(2)
C2 0.062(4) 0.041(3) 0.050(4) -0.001(3) 0.019(3) 0.005(3)
C3 0.058(4) 0.047(4) 0.089(5) 0.006(3) 0.029(4) 0.005(3)
C4 0.058(4) 0.043(3) 0.046(3) 0.004(2) 0.013(3) 0.001(3)
C5 0.060(4) 0.055(4) 0.049(4) 0.012(3) 0.011(3) -0.007(3)
C6 0.071(5) 0.077(5) 0.082(6) 0.027(4) 0.024(4) -0.004(4)
C7 0.077(6) 0.096(7) 0.106(7) 0.043(6) 0.012(5) -0.024(5)
C8 0.093(6) 0.072(6) 0.089(6) 0.035(5) -0.008(5) -0.035(5)
C9 0.101(6) 0.048(4) 0.054(4) 0.015(3) 0.002(4) -0.009(4)
C10 0.139(9) 0.059(5) 0.067(6) 0.004(4) 0.014(6) -0.019(5)
C11 0.176(11) 0.054(5) 0.066(6) 0.004(4) 0.031(7) 0.012(6)
C12 0.110(7) 0.068(5) 0.073(6) 0.006(4) 0.023(5) 0.018(5)
C13 0.087(5) 0.050(4) 0.060(5) 0.012(3) 0.021(4) 0.004(3)
C14 0.072(4) 0.050(3) 0.045(4) 0.009(3) 0.005(3) -0.006(3)
C15 0.051(3) 0.046(3) 0.040(3) 0.000(2) 0.008(3) -0.001(2)
C16 0.045(3) 0.053(3) 0.051(4) -0.002(3) 0.004(3) -0.004(3)
C17 0.045(3) 0.054(4) 0.066(5) 0.002(3) 0.003(3) -0.006(3)
C18 0.052(4) 0.051(3) 0.056(4) -0.008(3) 0.006(3) -0.002(3)
C19 0.064(4) 0.052(4) 0.067(5) -0.007(3) 0.016(3) 0.005(3)
C20 0.078(5) 0.064(5) 0.097(6) 0.016(4) 0.025(5) 0.005(4)
C21 0.137(10) 0.078(6) 0.102(8) 0.032(5) 0.039(7) 0.038(6)
C22 0.112(8) 0.079(6) 0.091(7) 0.009(5) 0.023(6) 0.042(6)
C23 0.066(5) 0.078(5) 0.075(5) -0.019(4) -0.002(4) 0.029(4)
C24 0.064(5) 0.117(8) 0.107(8) -0.043(7) -0.011(5) 0.041(6)
C25 0.053(5) 0.115(9) 0.151(11) -0.039(8) 0.019(6) 0.005(5)
C26 0.061(5) 0.093(6) 0.129(8) -0.021(6) 0.036(5) 0.000(4)
C27 0.052(4) 0.077(5) 0.094(6) -0.010(4) 0.021(4) 0.001(4)
C28 0.047(4) 0.061(4) 0.073(5) -0.012(3) 0.006(3) 0.008(3)
C29 0.055(3) 0.044(3) 0.056(4) -0.002(3) 0.027(3) -0.002(3)
C30 0.121(7) 0.053(4) 0.068(5) 0.009(3) 0.057(5) 0.001(4)
C31 0.128(8) 0.066(5) 0.062(5) 0.016(4) 0.052(5) 0.006(5)
C32 0.051(5) 0.037(5) 0.065(6) 0.006(4) 0.022(5) 0.001(4)
C33 0.075(9) 0.037(6) 0.078(9) -0.004(5) 0.035(7) -0.009(6)
C34 0.048(7) 0.035(5) 0.069(9) -0.004(5) 0.012(6) -0.004(5)
C35 0.058(11) 0.094(13) 0.135(17) -0.008(11) 0.004(9) 0.000(9)
C36 0.082(14) 0.084(12) 0.16(2) -0.029(13) 0.089(15) -0.011(10)
C37 0.060(9) 0.067(8) 0.077(11) -0.012(7) 0.032(8) -0.018(7)
C42 0.085(9) 0.061(7) 0.084(10) -0.008(7) 0.050(8) -0.016(7)
C38 0.098(13) 0.118(15) 0.123(15) -0.013(12) 0.051(12) -0.029(11)
C39 0.155(19) 0.121(15) 0.161(19) 0.016(13) 0.093(16) -0.061(14)
C40 0.135(17) 0.111(15) 0.100(13) 0.014(11) 0.057(12) -0.036(13)
C41 0.107(14) 0.074(10) 0.078(12) 0.018(9) 0.034(10) -0.019(10)
C32A 0.051(5) 0.037(5) 0.065(6) 0.006(4) 0.022(5) 0.001(4)
C33A 0.073(13) 0.056(11) 0.071(14) 0.011(9) 0.044(11) -0.011(9)
C34A 0.067(14) 0.076(16) 0.064(15) -0.007(12) 0.010(11) -0.018(12)
C35A 0.15(3) 0.080(19) 0.10(2) 0.027(16) 0.05(2) -0.034(19)
C36A 0.063(15) 0.092(18) 0.13(2) -0.040(17) 0.051(16) -0.034(13)
C37A 0.10(2) 0.041(11) 0.22(4) 0.022(17) 0.10(3) 0.024(12)
C42A 0.057(12) 0.056(11) 0.086(16) 0.015(10) 0.034(11) -0.006(9)
C38A 0.035(11) 0.094(19) 0.13(3) -0.023(17) 0.037(13) 0.000(11)
C39A 0.068(16) 0.088(18) 0.16(3) -0.024(18) -0.031(17) 0.036(14)
C40A 0.042(14) 0.067(17) 0.21(4) -0.043(19) -0.023(16) 0.007(11)
C41A 0.062(18) 0.049(13) 0.17(4) -0.029(18) 0.016(19) -0.021(12)
N4 0.160(8) 0.081(5) 0.110(7) -0.023(5) -0.005(6) -0.038(5)
C43 0.153(9) 0.106(8) 0.148(9) -0.040(7) 0.003(8) 0.018(7)
C44 0.137(8) 0.108(7) 0.119(7) -0.021(6) -0.002(6) 0.020(6)
N5 0.129(6) 0.076(4) 0.084(5) -0.006(4) 0.010(4) -0.006(4)
C45 0.139(11) 0.100(9) 0.093(9) -0.011(8) 0.013(9) 0.007(9)
C46 0.139(13) 0.115(11) 0.101(12) -0.003(10) 0.023(10) 0.016(10)
N6 0.135(12) 0.124(10) 0.109(11) 0.000(9) 0.049(9) -0.003(10)
C47 0.143(12) 0.122(11) 0.114(12) -0.002(10) 0.046(10) 0.009(10)
C48 0.123(9) 0.100(8) 0.115(10) -0.001(8) 0.039(8) -0.010(7)
N7 0.122(13) 0.078(10) 0.133(15) -0.019(11) 0.028(13) -0.025(9)
N5A 0.129(6) 0.076(4) 0.084(5) -0.006(4) 0.010(4) -0.006(4)
C45A 0.134(11) 0.105(10) 0.094(9) -0.009(8) 0.006(9) 0.004(9)
C46A 0.133(12) 0.121(10) 0.096(10) 0.002(9) 0.012(9) 0.006(10)
N6A 0.113(11) 0.121(10) 0.106(12) 0.011(9) 0.023(9) 0.004(9)
C47A 0.130(11) 0.123(10) 0.123(11) -0.008(9) 0.059(10) 0.006(10)
C48A 0.136(12) 0.117(11) 0.113(13) 0.000(11) 0.043(11) -0.004(10)
N7A 0.119(10) 0.104(10) 0.123(10) 0.005(8) 0.025(9) -0.010(8)

loop_
_atom_type_symbol
_atom_type_description
_atom_type_scat_dispersion_real
_atom_type_scat_dispersion_imag
_atom_type_scat_source
C C 0.0033 0.0016 'International Tables Vol C Tables 4.2.6.8 and 6.1.1.4'
H H 0.0000 0.0000 'International Tables Vol C Tables 4.2.6.8 and 6.1.1.4'
N N 0.0061 0.0033 'International Tables Vol C Tables 4.2.6.8 and 6.1.1.4'
O O 0.0106 0.0060 'International Tables Vol C Tables 4.2.6.8 and 6.1.1.4'
P P 0.1023 0.0942 'International Tables Vol C Tables 4.2.6.8 and 6.1.1.4'
Zn Zn 0.2839 1.4301 'International Tables Vol C Tables 4.2.6.8 and 6.1.1.4'

loop_
_geom_angle_atom_site_label_1
_geom_angle_atom_site_label_2
_geom_angle_atom_site_label_3
_geom_angle
_geom_angle_site_symmetry_1
_geom_angle_site_symmetry_3
O1 Zn1 O1 180.000(1) 3_566 .
O1 Zn1 O6 88.57(14) 3_566 3_566
O1 Zn1 O6 91.43(14) . 3_566
O1 Zn1 O6 91.43(14) 3_566 .
O1 Zn1 O6 88.57(14) . .
O6 Zn1 O6 180.000(1) 3_566 .
O1 Zn1 O11 89.04(14) 3_566 .
O1 Zn1 O11 90.96(14) . .
O6 Zn1 O11 91.27(15) 3_566 .
O6 Zn1 O11 88.73(15) . .
O1 Zn1 O11 90.96(14) 3_566 3_566
O1 Zn1 O11 89.04(14) . 3_566
O6 Zn1 O11 88.73(15) 3_566 3_566
O6 Zn1 O11 91.27(15) . 3_566
O11 Zn1 O11 180.000(1) . 3_566
O12 Zn2 O2 120.2(2) . 3_566
O12 Zn2 O9 98.16(18) . .
O2 Zn2 O9 89.31(17) 3_566 .
O12 Zn2 O6 96.31(17) . .
O2 Zn2 O6 93.17(16) 3_566 .
O9 Zn2 O6 161.62(17) . .
O12 Zn2 N2 110.3(2) . .
O2 Zn2 N2 129.20(19) 3_566 .
O9 Zn2 N2 77.98(18) . .
O6 Zn2 N2 86.41(16) . .
O3 Zn3 O7 116.73(18) 3_566 3_566
O3 Zn3 O14 98.58(19) 3_566 .
O7 Zn3 O14 89.82(19) 3_566 .
O3 Zn3 O11 97.31(16) 3_566 .
O7 Zn3 O11 94.22(16) 3_566 .
O14 Zn3 O11 159.71(18) . .
O3 Zn3 N3 112.29(18) 3_566 .
O7 Zn3 N3 130.74(19) 3_566 .
O14 Zn3 N3 78.2(2) . .
O11 Zn3 N3 84.12(17) . .
O8 Zn4 O13 121.28(18) . .
O8 Zn4 O4 99.2(2) . .
O13 Zn4 O4 94.39(19) . .
O8 Zn4 N1 114.66(18) . .
O13 Zn4 N1 124.03(19) . .
O4 Zn4 N1 78.27(18) . .
O8 Zn4 O1 94.60(16) . .
O13 Zn4 O1 89.15(16) . .
O4 Zn4 O1 161.24(17) . .
N1 Zn4 O1 84.48(16) . .
O10 Zn5 N6 128.1(7) . .
O10 Zn5 N4 109.7(3) . .
N6 Zn5 N4 122.1(7) . .
O10 Zn5 N7A 98.8(7) . .
N6 Zn5 N7A 60.6(8) . .
N4 Zn5 N7A 110.8(7) . .
O10 Zn5 N7 83.4(6) . .
N6 Zn5 N7 83.3(8) . .
N4 Zn5 N7 100.8(6) . .
N7A Zn5 N7 22.7(6) . .
O10 Zn5 N5 101.3(3) . .
N6 Zn5 N5 91.2(7) . .
N4 Zn5 N5 80.7(3) . .
N7A Zn5 N5 151.7(6) . .
N7 Zn5 N5 174.3(6) . .
O10 Zn5 N6A 117.2(6) . .
N6 Zn5 N6A 21.4(7) . .
N4 Zn5 N6A 130.1(6) . .
N7A Zn5 N6A 78.5(7) . .
N7 Zn5 N6A 100.3(7) . .
N5 Zn5 N6A 74.7(5) . .
O2 P1 O3 112.8(3) . .
O2 P1 O1 114.0(2) . .
O3 P1 O1 111.5(2) . .
O2 P1 C1 104.9(3) . .
O3 P1 C1 109.8(3) . .
O1 P1 C1 103.1(2) . .
O7 P2 O8 112.7(3) . .
O7 P2 O6 112.9(2) . .
O8 P2 O6 112.7(2) . .
O7 P2 C15 105.9(3) . .
O8 P2 C15 108.7(3) . .
O6 P2 C15 103.2(2) . .
O13 P3 O12 113.2(3) . .
O13 P3 O11 113.0(2) . .
O12 P3 O11 111.5(2) . .
O13 P3 C29 107.3(3) . .
O12 P3 C29 107.2(3) . .
O11 P3 C29 104.0(3) . .
P1 O1 Zn1 126.7(2) . .
P1 O1 Zn4 112.7(2) . .
Zn1 O1 Zn4 117.98(16) . .
P1 O2 Zn2 130.0(3) . 3_566
P1 O3 Zn3 123.4(2) . 3_566
C3 O4 Zn4 113.8(4) . .
P2 O6 Zn1 127.6(2) . .
P2 O6 Zn2 113.4(2) . .
Zn1 O6 Zn2 116.41(17) . .
P2 O7 Zn3 127.9(3) . 3_566
P2 O8 Zn4 125.2(3) . .
C17 O9 Zn2 111.4(4) . .
C17 O10 Zn5 121.0(5) . .
P3 O11 Zn3 116.2(2) . .
P3 O11 Zn1 125.9(2) . .
Zn3 O11 Zn1 116.22(17) . .
P3 O12 Zn2 124.2(3) . .
P3 O13 Zn4 128.4(3) . .
C31 O14 Zn3 114.4(5) . .
C2 N1 C1 112.9(5) . .
C2 N1 C4 112.3(5) . .
C1 N1 C4 111.8(5) . .
C2 N1 Zn4 101.7(3) . .
C1 N1 Zn4 109.5(3) . .
C4 N1 Zn4 108.0(3) . .
C16 N2 C15 113.1(5) . .
C16 N2 C18 111.8(5) . .
C15 N2 C18 112.5(5) . .
C16 N2 Zn2 104.6(4) . .
C15 N2 Zn2 109.0(3) . .
C18 N2 Zn2 105.3(4) . .
C29 N3 C30 112.5(5) . .
C29 N3 C32A 124.8(10) . .
C30 N3 C32A 103.7(10) . .
C29 N3 C32 106.4(6) . .
C30 N3 C32 116.1(6) . .
C32A N3 C32 18.5(11) . .
C29 N3 Zn3 111.2(3) . .
C30 N3 Zn3 104.9(5) . .
C32A N3 Zn3 97.2(6) . .
C32 N3 Zn3 105.5(4) . .
N1 C1 P1 110.8(4) . .
N1 C1 H1 109.5 . .
P1 C1 H1 109.5 . .
N1 C1 H2 109.5 . .
P1 C1 H2 109.5 . .
H1 C1 H2 108.1 . .
N1 C2 C3 110.0(5) . .
N1 C2 H3 109.7 . .
C3 C2 H3 109.7 . .
N1 C2 H4 109.7 . .
C3 C2 H4 109.7 . .
H3 C2 H4 108.2 . .
O5 C3 O4 124.4(7) . .
O5 C3 C2 118.3(7) . .
O4 C3 C2 117.2(6) . .
N1 C4 C5 116.1(5) . .
N1 C4 H5 108.3 . .
C5 C4 H5 108.3 . .
N1 C4 H6 108.3 . .
C5 C4 H6 108.3 . .
H5 C4 H6 107.4 . .
C6 C5 C14 118.6(6) . .
C6 C5 C4 117.4(6) . .
C14 C5 C4 124.0(6) . .
C5 C6 C7 121.3(8) . .
C5 C6 H7 119.4 . .
C7 C6 H7 119.4 . .
C8 C7 C6 120.6(9) . .
C8 C7 H8 119.7 . .
C6 C7 H8 119.7 . .
C7 C8 C9 121.8(7) . .
C7 C8 H9 119.1 . .
C9 C8 H9 119.1 . .
C10 C9 C8 121.1(8) . .
C10 C9 C14 119.6(9) . .
C8 C9 C14 119.3(7) . .
C11 C10 C9 121.1(9) . .
C11 C10 H10 119.4 . .
C9 C10 H10 119.4 . .
C10 C11 C12 120.5(9) . .
C10 C11 H11 119.7 . .
C12 C11 H11 119.7 . .
C13 C12 C11 118.8(10) . .
C13 C12 H12 120.6 . .
C11 C12 H12 120.6 . .
C12 C13 C14 122.0(8) . .
C12 C13 H13 119.0 . .
C14 C13 H13 119.0 . .
C13 C14 C5 123.6(6) . .
C13 C14 C9 118.1(7) . .
C5 C14 C9 118.4(7) . .
N2 C15 P2 110.7(4) . .
N2 C15 H14 109.5 . .
P2 C15 H14 109.5 . .
N2 C15 H15 109.5 . .
P2 C15 H15 109.5 . .
H14 C15 H15 108.1 . .
N2 C16 C17 112.3(5) . .
N2 C16 H16 109.1 . .
C17 C16 H16 109.1 . .
N2 C16 H17 109.1 . .
C17 C16 H17 109.1 . .
H16 C16 H17 107.9 . .
O9 C17 O10 124.4(7) . .
O9 C17 C16 118.6(6) . .
O10 C17 C16 116.9(6) . .
C19 C18 N2 116.0(5) . .
C19 C18 H18 108.3 . .
N2 C18 H18 108.3 . .
C19 C18 H19 108.3 . .
N2 C18 H19 108.3 . .
H18 C18 H19 107.4 . .
C20 C19 C28 118.2(7) . .
C20 C19 C18 120.1(7) . .
C28 C19 C18 121.6(7) . .
C19 C20 C21 122.5(9) . .
C19 C20 H20 118.7 . .
C21 C20 H20 118.7 . .
C22 C21 C20 119.4(10) . .
C22 C21 H21 120.3 . .
C20 C21 H21 120.3 . .
C21 C22 C23 121.0(9) . .
C21 C22 H22 119.5 . .
C23 C22 H22 119.5 . .
C22 C23 C24 122.4(9) . .
C22 C23 C28 120.1(9) . .
C24 C23 C28 117.5(9) . .
C25 C24 C23 122.5(9) . .
C25 C24 H23 118.8 . .
C23 C24 H23 118.8 . .
C24 C25 C26 120.1(10) . .
C24 C25 H24 119.9 . .
C26 C25 H24 119.9 . .
C25 C26 C27 120.1(10) . .
C25 C26 H25 119.9 . .
C27 C26 H25 119.9 . .
C26 C27 C28 122.8(9) . .
C26 C27 H26 118.6 . .
C28 C27 H26 118.6 . .
C27 C28 C19 124.5(7) . .
C27 C28 C23 116.9(7) . .
C19 C28 C23 118.6(8) . .
N3 C29 P3 110.6(4) . .
N3 C29 H27 109.5 . .
P3 C29 H27 109.5 . .
N3 C29 H28 109.5 . .
P3 C29 H28 109.5 . .
H27 C29 H28 108.1 . .
N3 C30 C31 111.1(6) . .
N3 C30 H29 109.4 . .
C31 C30 H29 109.4 . .
N3 C30 H30 109.4 . .
C31 C30 H30 109.4 . .
H29 C30 H30 108.0 . .
O14 C31 O15 122.9(8) . .
O14 C31 C30 119.0(6) . .
O15 C31 C30 118.1(7) . .
N3 C32 C33 126.9(6) . .
N3 C32 H32A 105.6 . .
C33 C32 H32A 105.6 . .
N3 C32 H32B 105.6 . .
C33 C32 H32B 105.6 . .
H32A C32 H32B 106.1 . .
C34 C33 C42 120.0 . .
C34 C33 C32 116.4(7) . .
C42 C33 C32 123.5(7) . .
C35 C34 C33 120.0 . .
C35 C34 H34A 120.0 . .
C33 C34 H34A 120.0 . .
C34 C35 C36 120.0 . .
C34 C35 H35A 120.0 . .
C36 C35 H35A 120.0 . .
C35 C36 C37 120.0 . .
C35 C36 H36A 120.0 . .
C37 C36 H36A 120.0 . .
C38 C37 C42 121.9(9) . .
C38 C37 C36 118.1(9) . .
C42 C37 C36 120.0 . .
C37 C42 C33 120.0 . .
C37 C42 C41 117.4(7) . .
C33 C42 C41 122.6(7) . .
C39 C38 C37 120.1(11) . .
C39 C38 H38A 119.9 . .
C37 C38 H38A 119.9 . .
C38 C39 C40 118.6(10) . .
C38 C39 H39A 120.7 . .
C40 C39 H39A 120.7 . .
C41 C40 C39 121.7(10) . .
C41 C40 H40A 119.1 . .
C39 C40 H40A 119.1 . .
C40 C41 C42 120.3(10) . .
C40 C41 H41A 119.9 . .
C42 C41 H41A 119.9 . .
N3 C32A C33A 117.2(8) . .
N3 C32A H32C 108.0 . .
C33A C32A H32C 108.0 . .
N3 C32A H32D 108.0 . .
C33A C32A H32D 108.0 . .
H32C C32A H32D 107.2 . .
C34A C33A C42A 120.0 . .
C34A C33A C32A 115.6(13) . .
C42A C33A C32A 124.3(13) . .
C35A C34A C33A 120.0 . .
C35A C34A H34B 120.0 . .
C33A C34A H34B 120.0 . .
C36A C35A C34A 120.0 . .
C36A C35A H35B 120.0 . .
C34A C35A H35B 120.0 . .
C35A C36A C37A 120.0 . .
C35A C36A H36B 120.0 . .
C37A C36A H36B 120.0 . .
C38A C37A C42A 120.6(12) . .
C38A C37A C36A 119.4(12) . .
C42A C37A C36A 120.0 . .
C41A C42A C37A 118.0(10) . .
C41A C42A C33A 122.0(10) . .
C37A C42A C33A 120.0 . .
C39A C38A C37A 120.3(13) . .
C39A C38A H38B 119.8 . .
C37A C38A H38B 119.8 . .
C38A C39A C40A 119.8(11) . .
C38A C39A H39B 120.1 . .
C40A C39A H39B 120.1 . .
C41A C40A C39A 119.6(12) . .
C41A C40A H40B 120.2 . .
C39A C40A H40B 120.2 . .
C40A C41A C42A 121.7(12) . .
C40A C41A H41B 119.2 . .
C42A C41A H41B 119.2 . .
C43 N4 Zn5 108.5(7) . .
C43 N4 H4A 110.0 . .
Zn5 N4 H4A 110.0 . .
C43 N4 H4B 110.0 . .
Zn5 N4 H4B 110.0 . .
H4A N4 H4B 108.4 . .
N4 C43 C44 112.1(9) . .
N4 C43 H43A 109.2 . .
C44 C43 H43A 109.2 . .
N4 C43 H43B 109.2 . .
C44 C43 H43B 109.2 . .
H43A C43 H43B 107.9 . .
N5 C44 C43 111.3(9) . .
N5 C44 H44A 109.0 . .
C43 C44 H44A 109.4 . .
N5 C44 H44B 109.5 . .
C43 C44 H44B 109.5 . .
H44A C44 H44B 108.0 . .
C44 N5 C45 111.2(13) . .
C44 N5 Zn5 109.1(6) . .
C45 N5 Zn5 98.5(12) . .
C44 N5 H5A 112.4 . .
C45 N5 H5A 112.4 . .
Zn5 N5 H5A 112.4 . .
N5 C45 C46 113(2) . .
N5 C45 H45A 109.0 . .
C46 C45 H45A 109.0 . .
N5 C45 H45B 109.0 . .
C46 C45 H45B 109.0 . .
H45A C45 H45B 107.8 . .
N6 C46 C45 117(2) . .
N6 C46 H46A 108.1 . .
C45 C46 H46A 108.1 . .
N6 C46 H46B 108.1 . .
C45 C46 H46B 108.1 . .
H46A C46 H46B 107.3 . .
C46 N6 C47 118(2) . .
C46 N6 Zn5 101.0(19) . .
C47 N6 Zn5 112.6(15) . .
C46 N6 H6A 108.2 . .
C47 N6 H6A 108.2 . .
Zn5 N6 H6A 108.2 . .
N6 C47 C48 98.9(19) . .
N6 C47 H47A 112.0 . .
C48 C47 H47A 112.0 . .
N6 C47 H47B 112.0 . .
C48 C47 H47B 112.0 . .
H47A C47 H47B 109.7 . .
N7 C48 C47 124(2) . .
N7 C48 H48A 106.4 . .
C47 C48 H48A 106.4 . .
N7 C48 H48B 106.4 . .
C47 C48 H48B 106.4 . .
H48A C48 H48B 106.5 . .
C48 N7 Zn5 99.9(16) . .
C48 N7 H7A 111.8 . .
Zn5 N7 H7A 111.8 . .
C48 N7 H7B 111.8 . .
Zn5 N7 H7B 111.8 . .
H7A N7 H7B 109.5 . .
C46A C45A H45C 110.5 . .
C46A C45A H45D 110.5 . .
H45C C45A H45D 108.7 . .
N6A C46A C45A 111(2) . .
N6A C46A H46C 109.4 . .
C45A C46A H46C 109.4 . .
N6A C46A H46D 109.4 . .
C45A C46A H46D 109.4 . .
H46C C46A H46D 108.0 . .
C47A N6A C46A 117.7(19) . .
C47A N6A Zn5 109.4(16) . .
C46A N6A Zn5 106.4(16) . .
C47A N6A H6AA 107.7 . .
C46A N6A H6AA 107.7 . .
Zn5 N6A H6AA 107.7 . .
N6A C47A C48A 106.6(19) . .
N6A C47A H47C 110.4 . .
C48A C47A H47C 110.4 . .
N6A C47A H47D 110.4 . .
C48A C47A H47D 110.4 . .
H47C C47A H47D 108.6 . .
N7A C48A C47A 114.8(19) . .
N7A C48A H48C 108.6 . .
C47A C48A H48C 108.6 . .
N7A C48A H48D 108.6 . .
C47A C48A H48D 108.6 . .
H48C C48A H48D 107.6 . .
C48A N7A Zn5 110.4(16) . .
C48A N7A H7C 109.6 . .
Zn5 N7A H7C 109.6 . .
C48A N7A H7D 109.6 . .
Zn5 N7A H7D 109.6 . .
H7C N7A H7D 108.1 . .

loop_
_geom_bond_atom_site_label_1
_geom_bond_atom_site_label_2
_geom_bond_distance
_geom_bond_site_symmetry_2
Zn1 O1 2.102(3) 3_566
Zn1 O1 2.102(3) .
Zn1 O6 2.114(4) 3_566
Zn1 O6 2.114(4) .
Zn1 O11 2.144(4) .
Zn1 O11 2.144(4) 3_566
Zn2 O12 1.928(4) .
Zn2 O2 1.965(4) 3_566
Zn2 O9 2.118(4) .
Zn2 O6 2.141(4) .
Zn2 N2 2.145(5) .
Zn3 O3 1.961(4) 3_566
Zn3 O7 1.981(4) 3_566
Zn3 O14 2.080(5) .
Zn3 O11 2.128(4) .
Zn3 N3 2.173(5) .
Zn4 O8 1.953(4) .
Zn4 O13 1.971(4) .
Zn4 O4 2.067(5) .
Zn4 N1 2.167(5) .
Zn4 O1 2.217(4) .
Zn5 O10 1.960(5) .
Zn5 N6 1.96(2) .
Zn5 N4 2.078(9) .
Zn5 N7A 2.13(2) .
Zn5 N7 2.19(2) .
Zn5 N5 2.234(8) .
Zn5 N6A 2.31(2) .
P1 O2 1.518(4) .
P1 O3 1.521(4) .
P1 O1 1.532(4) .
P1 C1 1.815(6) .
P2 O7 1.512(4) .
P2 O8 1.522(4) .
P2 O6 1.540(4) .
P2 C15 1.831(6) .
P3 O13 1.519(4) .
P3 O12 1.527(4) .
P3 O11 1.540(4) .
P3 C29 1.816(6) .
O2 Zn2 1.965(4) 3_566
O3 Zn3 1.961(4) 3_566
O4 C3 1.262(8) .
O5 C3 1.245(8) .
O7 Zn3 1.981(4) 3_566
O9 C17 1.249(8) .
O10 C17 1.259(8) .
O14 C31 1.257(9) .
O15 C31 1.260(9) .
N1 C2 1.483(7) .
N1 C1 1.503(7) .
N1 C4 1.506(7) .
N2 C16 1.472(7) .
N2 C15 1.492(8) .
N2 C18 1.520(8) .
N3 C29 1.471(7) .
N3 C30 1.482(9) .
N3 C32A 1.489(9) .
N3 C32 1.510(8) .
C1 H1 0.9700 .
C1 H2 0.9700 .
C2 C3 1.528(9) .
C2 H3 0.9700 .
C2 H4 0.9700 .
C4 C5 1.527(8) .
C4 H5 0.9700 .
C4 H6 0.9700 .
C5 C6 1.398(10) .
C5 C14 1.418(9) .
C6 C7 1.411(11) .
C6 H7 0.9300 .
C7 C8 1.305(14) .
C7 H8 0.9300 .
C8 C9 1.416(13) .
C8 H9 0.9300 .
C9 C10 1.382(12) .
C9 C14 1.434(9) .
C10 C11 1.359(14) .
C10 H10 0.9300 .
C11 C12 1.426(14) .
C11 H11 0.9300 .
C12 C13 1.365(10) .
C12 H12 0.9300 .
C13 C14 1.398(10) .
C13 H13 0.9300 .
C15 H14 0.9700 .
C15 H15 0.9700 .
C16 C17 1.508(9) .
C16 H16 0.9700 .
C16 H17 0.9700 .
C18 C19 1.515(9) .
C18 H18 0.9700 .
C18 H19 0.9700 .
C19 C20 1.373(10) .
C19 C28 1.422(10) .
C20 C21 1.418(13) .
C20 H20 0.9300 .
C21 C22 1.357(15) .
C21 H21 0.9300 .
C22 C23 1.382(14) .
C22 H22 0.9300 .
C23 C24 1.421(14) .
C23 C28 1.450(10) .
C24 C25 1.367(16) .
C24 H23 0.9300 .
C25 C26 1.367(15) .
C25 H24 0.9300 .
C26 C27 1.378(11) .
C26 H25 0.9300 .
C27 C28 1.410(11) .
C27 H26 0.9300 .
C29 H27 0.9700 .
C29 H28 0.9700 .
C30 C31 1.508(12) .
C30 H29 0.9700 .
C30 H30 0.9700 .
C32 C33 1.535(8) .
C32 H32A 0.9700 .
C32 H32B 0.9700 .
C33 C34 1.3900 .
C33 C42 1.3900 .
C34 C35 1.3900 .
C34 H34A 0.9300 .
C35 C36 1.3900 .
C35 H35A 0.9300 .
C36 C37 1.3900 .
C36 H36A 0.9300 .
C37 C38 1.389(9) .
C37 C42 1.3900 .
C42 C41 1.398(8) .
C38 C39 1.376(9) .
C38 H38A 0.9300 .
C39 C40 1.383(9) .
C39 H39A 0.9300 .
C40 C41 1.381(9) .
C40 H40A 0.9300 .
C41 H41A 0.9300 .
C32A C33A 1.513(10) .
C32A H32C 0.9700 .
C32A H32D 0.9700 .
C33A C34A 1.3900 .
C33A C42A 1.3900 .
C34A C35A 1.3900 .
C34A H34B 0.9300 .
C35A C36A 1.3900 .
C35A H35B 0.9300 .
C36A C37A 1.3900 .
C36A H36B 0.9300 .
C37A C38A 1.381(10) .
C37A C42A 1.3900 .
C42A C41A 1.379(9) .
C38A C39A 1.373(9) .
C38A H38B 0.9300 .
C39A C40A 1.380(9) .
C39A H39B 0.9300 .
C40A C41A 1.378(9) .
C40A H40B 0.9300 .
C41A H41B 0.9300 .
N4 C43 1.469(8) .
N4 H4A 0.9000 .
N4 H4B 0.9000 .
C43 C44 1.506(9) .
C43 H43A 0.9700 .
C43 H43B 0.9700 .
C44 N5 1.458(8) .
C44 H44A 0.9599 .
C44 H44B 0.9598 .
N5 C45 1.471(10) .
N5 H5A 0.9100 .
C45 C46 1.528(10) .
C45 H45A 0.9700 .
C45 H45B 0.9700 .
C46 N6 1.464(10) .
C46 H46A 0.9700 .
C46 H46B 0.9700 .
N6 C47 1.483(10) .
N6 H6A 0.9100 .
C47 C48 1.527(10) .
C47 H47A 0.9700 .
C47 H47B 0.9700 .
C48 N7 1.467(10) .
C48 H48A 0.9700 .
C48 H48B 0.9700 .
N7 H7A 0.9000 .
N7 H7B 0.9000 .
C45A C46A 1.529(10) .
C45A H45C 0.9700 .
C45A H45D 0.9700 .
C46A N6A 1.467(17) .
C46A H46C 0.9700 .
C46A H46D 0.9700 .
N6A C47A 1.433(17) .
N6A H6AA 0.9100 .
C47A C48A 1.531(10) .
C47A H47C 0.9700 .
C47A H47D 0.9700 .
C48A N7A 1.452(17) .
C48A H48C 0.9700 .
C48A H48D 0.9700 .
N7A H7C 0.9000 .
N7A H7D 0.9000 .
